data_7022063
loop_
_publ_author_name
'Chen, Quan-Liang'
'Chen, Hong-Bin'
'Cao, Ze-Xing'
'Zhou, Zhao-Hui'

_publ_section_title
;
 Synthesis, spectral, and structural characterizations of imidazole
 oxalato molybdenum(IV/V/VI) complexes.
;
_journal_issue 5
_journal_name_full 'Dalton transactions (Cambridge, England : 2003)'
_journal_page_first 1627
_journal_page_last 1636
_journal_paper_doi 10.1039/c2dt31566a
_journal_volume 42
_journal_year 2013
_chemical_formula_sum 'C18 H17 K Mo3 N8 O19'
_chemical_formula_weight 976.32
_chemical_name_common 'Potassium imidazolium oxalato imidazole molybdate(IV)'
_chemical_name_systematic
;
?
;
_space_group_IT_number 2
_symmetry_space_group_name_Hall '-P 1'
_symmetry_space_group_name_H-M 'P -1'
_atom_sites_solution_hydrogens geom
_atom_sites_solution_primary direct
_atom_sites_solution_secondary difmap
_audit_creation_method SHELXL-97
_cell_angle_alpha 76.902(4)
_cell_angle_beta 73.425(4)
_cell_angle_gamma 66.739(4)
_cell_formula_units_Z 2
_cell_length_a 9.5495(4)
_cell_length_b 11.8097(5)
_cell_length_c 15.7370(8)
_cell_measurement_temperature 396(2)
_cell_volume 1549.61(13)
_computing_structure_refinement 'SHELXL-97 (Sheldrick, 1997)'
_computing_structure_solution 'SHELXS-97 (Sheldrick, 1990)'
_diffrn_ambient_temperature 396(2)
_diffrn_measured_fraction_theta_full 0.983
_diffrn_measured_fraction_theta_max 0.983
_diffrn_radiation_monochromator graphite
_diffrn_radiation_source 'fine-focus sealed tube'
_diffrn_radiation_type MoK\a
_diffrn_radiation_wavelength 0.71073
_diffrn_reflns_av_R_equivalents 0.0678
_diffrn_reflns_av_sigmaI/netI 0.1161
_diffrn_reflns_limit_h_max 12
_diffrn_reflns_limit_h_min -12
_diffrn_reflns_limit_k_max 15
_diffrn_reflns_limit_k_min -14
_diffrn_reflns_limit_l_max 20
_diffrn_reflns_limit_l_min -20
_diffrn_reflns_number 15258
_diffrn_reflns_theta_full 27.00
_diffrn_reflns_theta_max 27.00
_diffrn_reflns_theta_min 2.72
_exptl_absorpt_coefficient_mu 1.403
_exptl_absorpt_correction_T_max 0.8725
_exptl_absorpt_correction_T_min 0.8725
_exptl_absorpt_correction_type multi-scan
_exptl_absorpt_process_details Sadabs
_exptl_crystal_density_diffrn 2.092
_exptl_crystal_density_method 'not measured'
_exptl_crystal_F_000 880
_exptl_crystal_size_max 0.10
_exptl_crystal_size_mid 0.10
_exptl_crystal_size_min 0.10
_refine_diff_density_max 1.594
_refine_diff_density_min -1.275
_refine_diff_density_rms 0.185
_refine_ls_extinction_method none
_refine_ls_goodness_of_fit_ref 1.053
_refine_ls_hydrogen_treatment constr
_refine_ls_matrix_type full
_refine_ls_number_parameters 446
_refine_ls_number_reflns 6635
_refine_ls_number_restraints 0
_refine_ls_restrained_S_all 1.053
_refine_ls_R_factor_all 0.0921
_refine_ls_R_factor_gt 0.0601
_refine_ls_shift/su_max 0.001
_refine_ls_shift/su_mean 0.000
_refine_ls_structure_factor_coef Fsqd
_refine_ls_weighting_details 'calc w=1/[\s^2^(Fo^2^)+(0.0291P)^2^+0.0000P] where P=(Fo^2^+2Fc^2^)/3'
_refine_ls_weighting_scheme calc
_refine_ls_wR_factor_gt 0.1045
_refine_ls_wR_factor_ref 0.1191
_reflns_number_gt 4808
_reflns_number_total 6635
_reflns_threshold_expression >2sigma(I)
_cod_data_source_file c2dt31566a.txt
_cod_data_source_block sad5
_cod_original_cell_volume 1549.61(12)
_cod_original_sg_symbol_H-M P-1
_cod_database_code 7022063

loop_
_symmetry_equiv_pos_as_xyz
'x, y, z'
'-x, -y, -z'

loop_
_atom_site_label
_atom_site_type_symbol
_atom_site_fract_x
_atom_site_fract_y
_atom_site_fract_z
_atom_site_U_iso_or_equiv
_atom_site_adp_type
_atom_site_occupancy
_atom_site_symmetry_multiplicity
_atom_site_calc_flag
_atom_site_refinement_flags
Mo1 Mo 0.15795(7) 0.66444(5) 1.31150(4) 0.01577(15) Uani 1 1 d .
Mo2 Mo -0.08949(7) 0.78317(5) 1.25883(4) 0.01631(15) Uani 1 1 d .
Mo3 Mo 0.15972(7) 0.80844(5) 1.16833(4) 0.01672(15) Uani 1 1 d .
C1 C -0.3866(9) 1.0302(7) 1.2984(5) 0.034(2) Uani 1 1 d .
H1A H -0.3454 1.0796 1.2512 0.040 Uiso 1 1 calc R
C2 C -0.4211(9) 0.8749(7) 1.3915(5) 0.033(2) Uani 1 1 d .
H2B H -0.4052 0.7944 1.4206 0.040 Uiso 1 1 calc R
C3 C -0.5467(9) 0.9734(7) 1.4143(5) 0.037(2) Uani 1 1 d .
H3A H -0.6330 0.9753 1.4608 0.045 Uiso 1 1 calc R
C4 C 0.2053(8) 0.5846(6) 1.5117(4) 0.0228(17) Uani 1 1 d .
H4B H 0.1391 0.5395 1.5262 0.027 Uiso 1 1 calc R
C5 C 0.3391(9) 0.6994(7) 1.4394(5) 0.033(2) Uani 1 1 d .
H5A H 0.3833 0.7484 1.3935 0.039 Uiso 1 1 calc R
C6 C 0.3633(9) 0.6695(7) 1.5226(5) 0.036(2) Uani 1 1 d .
H6B H 0.4253 0.6942 1.5451 0.043 Uiso 1 1 calc R
C7 C 0.2185(9) 1.0477(7) 1.0464(5) 0.0305(19) Uani 1 1 d .
H7A H 0.1543 1.0537 1.0096 0.037 Uiso 1 1 calc R
C8 C 0.3514(8) 0.9838(6) 1.1498(5) 0.0257(18) Uani 1 1 d .
H8A H 0.3943 0.9365 1.1982 0.031 Uiso 1 1 calc R
C9 C 0.3822(9) 1.0858(7) 1.1012(4) 0.0275(18) Uani 1 1 d .
H9A H 0.4475 1.1213 1.1099 0.033 Uiso 1 1 calc R
C10 C -0.2364(8) 0.6983(6) 1.1572(4) 0.0200(16) Uani 1 1 d .
C11 C -0.2327(8) 0.6093(6) 1.2475(4) 0.0166(15) Uani 1 1 d .
C12 C 0.3888(8) 0.4095(6) 1.3049(4) 0.0211(16) Uani 1 1 d .
C13 C 0.2348(8) 0.3947(6) 1.3658(5) 0.0238(17) Uani 1 1 d .
C14 C 0.2255(9) 0.7771(6) 0.9790(4) 0.0269(18) Uani 1 1 d .
C15 C 0.3814(8) 0.6979(6) 1.0102(4) 0.0211(16) Uani 1 1 d .
C16 C 0.0457(12) 0.8315(9) 0.7735(7) 0.054(3) Uani 1 1 d .
H21A H 0.0908 0.8629 0.8033 0.065 Uiso 1 1 calc R
C17 C -0.0586(12) 0.7144(11) 0.7429(8) 0.068(3) Uani 1 1 d .
H22A H -0.0961 0.6510 0.7476 0.082 Uiso 1 1 calc R
C18 C 0.0154(13) 0.8734(11) 0.6922(10) 0.079(4) Uani 1 1 d .
H23A H 0.0364 0.9403 0.6542 0.095 Uiso 1 1 calc R
N1 N -0.3177(7) 0.9082(5) 1.3188(4) 0.0221(14) Uani 1 1 d .
N2 N -0.5225(7) 1.0709(6) 1.3554(4) 0.0344(17) Uani 1 1 d .
H2A H -0.5852 1.1469 1.3551 0.041 Uiso 1 1 calc R
N3 N 0.2390(6) 0.6464(5) 1.4325(3) 0.0187(13) Uani 1 1 d .
N4 N 0.2786(7) 0.5953(5) 1.5680(4) 0.0246(15) Uani 1 1 d .
H4A H 0.2737 0.5618 1.6229 0.030 Uiso 1 1 calc R
N5 N 0.2484(7) 0.9611(5) 1.1171(3) 0.0194(13) Uani 1 1 d .
N6 N 0.2966(8) 1.1246(5) 1.0372(4) 0.0301(16) Uani 1 1 d .
H6A H 0.2930 1.1882 0.9972 0.036 Uiso 1 1 calc R
N7 N -0.0023(11) 0.7354(11) 0.8028(8) 0.102(4) Uani 1 1 d .
H7B H 0.0028 0.6922 0.8545 0.122 Uiso 1 1 calc R
N8 N -0.0505(12) 0.8024(13) 0.6748(8) 0.104(4) Uani 1 1 d .
H8B H -0.0825 0.8125 0.6268 0.124 Uiso 1 1 calc R
O1 O 0.1034(5) 0.6520(4) 1.1994(3) 0.0163(10) Uani 1 1 d .
O2 O -0.0429(5) 0.7616(4) 1.3734(3) 0.0171(10) Uani 1 1 d .
O3 O 0.2480(5) 0.7898(4) 1.2680(3) 0.0177(10) Uani 1 1 d .
O4 O -0.1862(5) 0.6416(4) 1.3033(3) 0.0179(10) Uani 1 1 d .
O5 O -0.0429(5) 0.9292(4) 1.2058(3) 0.0170(10) Uani 1 1 d .
O6 O 0.3727(5) 0.5243(4) 1.2727(3) 0.0202(11) Uani 1 1 d .
O7 O -0.1901(5) 0.7871(4) 1.1547(3) 0.0199(11) Uani 1 1 d .
O8 O 0.1194(5) 0.4970(4) 1.3715(3) 0.0210(11) Uani 1 1 d .
O9 O 0.1175(5) 0.8338(4) 1.0396(3) 0.0204(11) Uani 1 1 d .
O10 O -0.2746(6) 0.5213(4) 1.2593(3) 0.0266(12) Uani 1 1 d .
O11 O 0.3716(5) 0.7012(4) 1.0925(3) 0.0189(11) Uani 1 1 d .
O12 O 0.5088(6) 0.3210(4) 1.2921(3) 0.0324(14) Uani 1 1 d .
O13 O -0.2848(6) 0.6801(5) 1.0996(3) 0.0324(13) Uani 1 1 d .
O14 O 0.4962(6) 0.6401(5) 0.9576(3) 0.0313(13) Uani 1 1 d .
O15 O 0.2333(7) 0.2931(4) 1.3999(4) 0.0484(19) Uani 1 1 d .
O16 O 0.2179(7) 0.7791(5) 0.9028(3) 0.0475(17) Uani 1 1 d .
K1 K -0.37602(18) 0.47633(13) 1.13088(9) 0.0212(3) Uani 1 1 d .
O1W O -0.1922(10) 0.4923(8) 0.9334(5) 0.101(3) Uiso 1 1 d .
O2W O -0.0599(19) 0.9437(13) 1.4592(8) 0.079(5) Uani 0.60 1 d P
O2W' O -0.067(2) 0.8931(16) 1.5064(11) 0.056(6) Uani 0.40 1 d P
O3W O -0.0367(17) 0.4196(13) 1.0529(11) 0.288(11) Uani 1 1 d .

loop_
_atom_site_aniso_label
_atom_site_aniso_U_11
_atom_site_aniso_U_22
_atom_site_aniso_U_33
_atom_site_aniso_U_23
_atom_site_aniso_U_13
_atom_site_aniso_U_12
Mo1 0.0206(3) 0.0130(3) 0.0126(3) 0.0024(2) -0.0053(2) -0.0058(2)
Mo2 0.0196(3) 0.0118(3) 0.0177(3) 0.0011(2) -0.0058(2) -0.0061(2)
Mo3 0.0227(3) 0.0147(3) 0.0124(3) 0.0025(2) -0.0049(2) -0.0078(3)
C1 0.035(5) 0.027(4) 0.040(5) -0.005(4) -0.009(4) -0.011(4)
C2 0.027(5) 0.021(4) 0.044(5) 0.000(4) 0.003(4) -0.011(4)
C3 0.029(5) 0.028(4) 0.046(5) 0.003(4) 0.002(4) -0.012(4)
C4 0.025(4) 0.019(4) 0.017(4) 0.005(3) -0.005(3) -0.005(3)
C5 0.046(5) 0.040(5) 0.018(4) 0.017(4) -0.014(4) -0.028(4)
C6 0.044(5) 0.047(5) 0.029(4) 0.012(4) -0.018(4) -0.031(4)
C7 0.050(5) 0.024(4) 0.017(4) 0.006(3) -0.011(4) -0.014(4)
C8 0.026(4) 0.023(4) 0.021(4) 0.008(3) -0.007(3) -0.006(3)
C9 0.040(5) 0.029(4) 0.020(4) 0.003(3) -0.012(3) -0.019(4)
C10 0.026(4) 0.018(4) 0.017(4) 0.004(3) -0.004(3) -0.012(3)
C11 0.018(4) 0.015(3) 0.010(3) 0.004(3) -0.005(3) -0.001(3)
C12 0.021(4) 0.018(4) 0.018(4) -0.002(3) -0.006(3) 0.001(3)
C13 0.022(4) 0.013(4) 0.026(4) 0.001(3) 0.000(3) -0.001(3)
C14 0.047(5) 0.018(4) 0.017(4) 0.003(3) -0.015(3) -0.010(4)
C15 0.027(4) 0.017(4) 0.020(4) 0.004(3) -0.005(3) -0.012(3)
C16 0.072(8) 0.034(5) 0.080(8) -0.008(5) -0.053(6) -0.016(5)
C17 0.045(7) 0.086(9) 0.078(8) -0.012(7) -0.029(6) -0.017(6)
C18 0.049(7) 0.067(8) 0.124(12) -0.036(8) 0.003(7) -0.026(6)
N1 0.021(3) 0.015(3) 0.029(3) -0.002(3) -0.007(3) -0.004(3)
N2 0.027(4) 0.024(3) 0.050(4) -0.010(3) -0.008(3) -0.003(3)
N3 0.020(3) 0.023(3) 0.013(3) 0.006(2) -0.002(2) -0.013(3)
N4 0.034(4) 0.032(3) 0.013(3) 0.012(3) -0.013(3) -0.021(3)
N5 0.027(3) 0.014(3) 0.016(3) 0.003(2) -0.007(3) -0.009(3)
N6 0.057(5) 0.025(3) 0.013(3) 0.013(3) -0.009(3) -0.026(3)
N7 0.059(7) 0.106(9) 0.148(11) -0.063(8) -0.048(7) 0.006(6)
N8 0.054(7) 0.149(12) 0.103(9) -0.052(9) -0.025(6) -0.006(7)
O1 0.027(3) 0.008(2) 0.015(2) 0.0035(19) -0.008(2) -0.009(2)
O2 0.018(3) 0.012(2) 0.017(2) 0.0010(19) -0.0012(19) -0.0032(19)
O3 0.025(3) 0.018(2) 0.012(2) 0.003(2) -0.0088(19) -0.009(2)
O4 0.023(3) 0.016(2) 0.016(2) 0.003(2) -0.006(2) -0.010(2)
O5 0.022(3) 0.013(2) 0.016(2) 0.002(2) -0.0076(19) -0.006(2)
O6 0.022(3) 0.017(2) 0.016(2) 0.005(2) -0.003(2) -0.006(2)
O7 0.028(3) 0.019(2) 0.018(2) 0.011(2) -0.012(2) -0.017(2)
O8 0.022(3) 0.017(2) 0.021(3) 0.003(2) -0.004(2) -0.007(2)
O9 0.024(3) 0.019(2) 0.015(2) 0.001(2) -0.004(2) -0.007(2)
O10 0.049(4) 0.023(3) 0.023(3) 0.010(2) -0.020(2) -0.027(3)
O11 0.022(3) 0.018(2) 0.015(2) 0.002(2) -0.008(2) -0.005(2)
O12 0.029(3) 0.016(3) 0.036(3) 0.003(2) 0.000(2) 0.000(2)
O13 0.053(4) 0.037(3) 0.023(3) 0.018(3) -0.023(3) -0.034(3)
O14 0.025(3) 0.032(3) 0.028(3) -0.010(2) 0.001(2) -0.003(2)
O15 0.043(4) 0.012(3) 0.062(4) 0.009(3) 0.012(3) -0.004(3)
O16 0.068(5) 0.040(3) 0.022(3) -0.009(3) -0.022(3) 0.005(3)
K1 0.0261(9) 0.0212(8) 0.0167(7) -0.0021(6) -0.0055(6) -0.0084(7)
O2W 0.119(13) 0.071(11) 0.057(9) -0.030(8) -0.001(9) -0.046(10)
O2W' 0.068(13) 0.046(12) 0.037(11) -0.004(9) 0.013(10) -0.021(10)
O3W 0.188(15) 0.198(15) 0.35(2) -0.046(14) 0.126(15) -0.059(12)

loop_
_atom_type_symbol
_atom_type_description
_atom_type_scat_dispersion_real
_atom_type_scat_dispersion_imag
_atom_type_scat_source
C C 0.0033 0.0016 'International Tables Vol C Tables 4.2.6.8 and 6.1.1.4'
H H 0.0000 0.0000 'International Tables Vol C Tables 4.2.6.8 and 6.1.1.4'
N N 0.0061 0.0033 'International Tables Vol C Tables 4.2.6.8 and 6.1.1.4'
O O 0.0106 0.0060 'International Tables Vol C Tables 4.2.6.8 and 6.1.1.4'
K K 0.2009 0.2494 'International Tables Vol C Tables 4.2.6.8 and 6.1.1.4'
Mo Mo -1.6832 0.6857 'International Tables Vol C Tables 4.2.6.8 and 6.1.1.4'

loop_
_geom_angle_atom_site_label_1
_geom_angle_atom_site_label_2
_geom_angle_atom_site_label_3
_geom_angle
_geom_angle_site_symmetry_1
_geom_angle_site_symmetry_3
O3 Mo1 O2 99.33(18) . .
O3 Mo1 O1 100.64(17) . .
O2 Mo1 O1 100.15(19) . .
O3 Mo1 O6 91.87(18) . .
O2 Mo1 O6 165.23(16) . .
O1 Mo1 O6 87.08(18) . .
O3 Mo1 O8 163.47(18) . .
O2 Mo1 O8 91.72(17) . .
O1 Mo1 O8 89.36(17) . .
O6 Mo1 O8 75.38(17) . .
O3 Mo1 N3 84.31(19) . .
O2 Mo1 N3 86.5(2) . .
O1 Mo1 N3 170.89(18) . .
O6 Mo1 N3 85.10(19) . .
O8 Mo1 N3 84.16(19) . .
O3 Mo1 Mo2 96.44(13) . .
O2 Mo1 Mo2 49.47(13) . .
O1 Mo1 Mo2 51.92(12) . .
O6 Mo1 Mo2 138.98(13) . .
O8 Mo1 Mo2 100.09(13) . .
N3 Mo1 Mo2 135.60(15) . .
O3 Mo1 Mo3 49.39(13) . .
O2 Mo1 Mo3 96.37(12) . .
O1 Mo1 Mo3 52.41(11) . .
O6 Mo1 Mo3 98.23(11) . .
O8 Mo1 Mo3 141.72(13) . .
N3 Mo1 Mo3 133.55(14) . .
Mo2 Mo1 Mo3 59.97(2) . .
O5 Mo2 O2 99.67(19) . .
O5 Mo2 O1 100.80(17) . .
O2 Mo2 O1 100.07(17) . .
O5 Mo2 O7 93.65(17) . .
O2 Mo2 O7 163.79(17) . .
O1 Mo2 O7 86.34(18) . .
O5 Mo2 O4 166.59(18) . .
O2 Mo2 O4 90.47(17) . .
O1 Mo2 O4 85.89(17) . .
O7 Mo2 O4 75.05(16) . .
O5 Mo2 N1 85.94(19) . .
O2 Mo2 N1 84.7(2) . .
O1 Mo2 N1 170.8(2) . .
O7 Mo2 N1 87.0(2) . .
O4 Mo2 N1 86.27(19) . .
O5 Mo2 Mo1 96.84(14) . .
O2 Mo2 Mo1 49.23(13) . .
O1 Mo2 Mo1 52.08(13) . .
O7 Mo2 Mo1 138.31(13) . .
O4 Mo2 Mo1 96.43(12) . .
N1 Mo2 Mo1 133.80(16) . .
O5 Mo2 Mo3 49.54(13) . .
O2 Mo2 Mo3 96.30(13) . .
O1 Mo2 Mo3 52.50(12) . .
O7 Mo2 Mo3 99.37(12) . .
O4 Mo2 Mo3 138.39(12) . .
N1 Mo2 Mo3 135.15(15) . .
Mo1 Mo2 Mo3 60.11(2) . .
O3 Mo3 O5 99.77(18) . .
O3 Mo3 O1 99.58(17) . .
O5 Mo3 O1 99.51(18) . .
O3 Mo3 O11 93.66(18) . .
O5 Mo3 O11 164.27(17) . .
O1 Mo3 O11 86.17(17) . .
O3 Mo3 O9 165.22(18) . .
O5 Mo3 O9 90.12(18) . .
O1 Mo3 O9 89.49(17) . .
O11 Mo3 O9 75.19(17) . .
O3 Mo3 N5 83.9(2) . .
O5 Mo3 N5 88.29(19) . .
O1 Mo3 N5 170.71(19) . .
O11 Mo3 N5 85.02(19) . .
O9 Mo3 N5 85.44(19) . .
O3 Mo3 Mo2 96.00(13) . .
O5 Mo3 Mo2 48.93(12) . .
O1 Mo3 Mo2 51.79(12) . .
O11 Mo3 Mo2 137.86(13) . .
O9 Mo3 Mo2 98.79(13) . .
N5 Mo3 Mo2 136.74(15) . .
O3 Mo3 Mo1 48.86(13) . .
O5 Mo3 Mo1 96.22(12) . .
O1 Mo3 Mo1 51.86(12) . .
O11 Mo3 Mo1 98.78(11) . .
O9 Mo3 Mo1 141.35(13) . .
N5 Mo3 Mo1 132.69(15) . .
Mo2 Mo3 Mo1 59.93(2) . .
N2 C1 N1 110.0(7) . .
C3 C2 N1 110.7(6) . .
C2 C3 N2 105.5(7) . .
N3 C4 N4 111.0(7) . .
C6 C5 N3 109.3(6) . .
C5 C6 N4 106.4(7) . .
N5 C7 N6 109.0(7) . .
C9 C8 N5 110.1(6) . .
N6 C9 C8 105.2(7) . .
O13 C10 O7 127.3(6) . .
O13 C10 C11 119.5(6) . .
O7 C10 C11 113.2(6) . .
O13 C10 K1 43.7(3) . .
O7 C10 K1 171.0(5) . .
C11 C10 K1 75.8(4) . .
O10 C11 O4 126.5(6) . .
O10 C11 C10 120.2(6) . .
O4 C11 C10 113.2(6) . .
O10 C11 K1 41.9(3) . .
O4 C11 K1 168.3(4) . .
C10 C11 K1 78.4(4) . .
O12 C12 O6 125.5(6) . .
O12 C12 C13 121.6(6) . .
O6 C12 C13 112.9(5) . .
O12 C12 K1 69.9(4) . 1_655
O6 C12 K1 58.9(3) . 1_655
C13 C12 K1 159.4(5) . 1_655
O15 C13 O8 126.7(7) . .
O15 C13 C12 119.8(6) . .
O8 C13 C12 113.4(6) . .
O16 C14 O9 126.9(7) . .
O16 C14 C15 119.7(7) . .
O9 C14 C15 113.4(6) . .
O16 C14 K1 55.4(4) . 2_567
O9 C14 K1 145.5(5) . 2_567
C15 C14 K1 75.9(4) . 2_567
O14 C15 O11 126.8(7) . .
O14 C15 C14 120.0(6) . .
O11 C15 C14 113.1(6) . .
O14 C15 K1 72.5(4) . 1_655
O11 C15 K1 57.2(3) . 1_655
C14 C15 K1 158.1(4) . 1_655
O14 C15 K1 55.2(4) . 2_567
O11 C15 K1 143.2(4) . 2_567
C14 C15 K1 77.5(4) . 2_567
K1 C15 K1 99.36(18) 1_655 2_567
N7 C16 C18 105.4(11) . .
N7 C17 N8 105.4(13) . .
C16 C18 N8 108.1(12) . .
C1 N1 C2 104.7(6) . .
C1 N1 Mo2 129.8(5) . .
C2 N1 Mo2 125.4(4) . .
C1 N2 C3 109.1(6) . .
C4 N3 C5 105.9(6) . .
C4 N3 Mo1 128.9(5) . .
C5 N3 Mo1 125.2(4) . .
C4 N4 C6 107.3(6) . .
C7 N5 C8 106.3(6) . .
C7 N5 Mo3 127.7(5) . .
C8 N5 Mo3 125.9(4) . .
C7 N6 C9 109.4(6) . .
C17 N7 C16 111.7(12) . .
C17 N8 C18 109.3(12) . .
Mo2 O1 Mo1 76.00(15) . .
Mo2 O1 Mo3 75.70(14) . .
Mo1 O1 Mo3 75.73(16) . .
Mo1 O2 Mo2 81.31(16) . .
Mo1 O3 Mo3 81.75(19) . .
C11 O4 Mo2 118.4(4) . .
Mo2 O5 Mo3 81.53(16) . .
C12 O6 Mo1 119.0(4) . .
C12 O6 K1 97.2(4) . 1_655
Mo1 O6 K1 139.92(18) . 1_655
C10 O7 Mo2 118.5(4) . .
C13 O8 Mo1 118.9(4) . .
C14 O9 Mo3 119.1(4) . .
C11 O10 K1 120.7(4) . .
C15 O11 Mo3 119.1(4) . .
C15 O11 K1 100.8(4) . 1_655
Mo3 O11 K1 134.94(18) . 1_655
C12 O12 K1 87.7(4) . 1_655
C10 O13 K1 118.6(4) . .
C15 O14 K1 104.2(5) . 2_567
C15 O14 K1 86.2(4) . 1_655
K1 O14 K1 115.44(16) 2_567 1_655
C14 O16 K1 104.3(4) . 2_567
O10 K1 O6 74.66(15) . 1_455
O10 K1 O13 60.95(14) . .
O6 K1 O13 104.26(15) 1_455 .
O10 K1 O14 160.02(14) . 2_567
O6 K1 O14 95.40(15) 1_455 2_567
O13 K1 O14 139.02(14) . 2_567
O10 K1 O11 105.28(15) . 1_455
O6 K1 O11 67.39(12) 1_455 1_455
O13 K1 O11 69.62(15) . 1_455
O14 K1 O11 86.04(14) 2_567 1_455
O10 K1 O16 110.78(16) . 2_567
O6 K1 O16 116.99(16) 1_455 2_567
O13 K1 O16 134.30(18) . 2_567
O14 K1 O16 57.84(16) 2_567 2_567
O11 K1 O16 143.51(17) 1_455 2_567
O10 K1 O12 77.93(15) . 1_455
O6 K1 O12 45.63(13) 1_455 1_455
O13 K1 O12 135.84(16) . 1_455
O14 K1 O12 82.75(15) 2_567 1_455
O11 K1 O12 110.00(14) 1_455 1_455
O16 K1 O12 73.21(15) 2_567 1_455
O10 K1 O3W 77.1(4) . .
O6 K1 O3W 151.1(4) 1_455 .
O13 K1 O3W 66.3(3) . .
O14 K1 O3W 109.5(4) 2_567 .
O11 K1 O3W 127.2(3) 1_455 .
O16 K1 O3W 68.1(3) 2_567 .
O12 K1 O3W 121.6(3) 1_455 .
O10 K1 O1W 119.8(2) . .
O6 K1 O1W 157.87(19) 1_455 .
O13 K1 O1W 73.0(2) . .
O14 K1 O1W 75.4(2) 2_567 .
O11 K1 O1W 91.62(18) 1_455 .
O16 K1 O1W 75.48(19) 2_567 .
O12 K1 O1W 148.06(19) 1_455 .
O3W K1 O1W 48.8(4) . .
O10 K1 C12 79.28(17) . 1_455
O6 K1 C12 23.95(14) 1_455 1_455
O13 K1 C12 124.94(17) . 1_455
O14 K1 C12 84.83(17) 2_567 1_455
O11 K1 C12 88.00(15) 1_455 1_455
O16 K1 C12 93.23(17) 2_567 1_455
O12 K1 C12 22.38(14) 1_455 1_455
O3W K1 C12 141.7(3) . 1_455
O1W K1 C12 160.2(2) . 1_455
O10 K1 O14 134.47(14) . 1_455
O6 K1 O14 106.17(13) 1_455 1_455
O13 K1 O14 75.46(14) . 1_455
O14 K1 O14 64.56(16) 2_567 1_455
O11 K1 O14 42.74(12) 1_455 1_455
O16 K1 O14 108.75(14) 2_567 1_455
O12 K1 O14 135.73(15) 1_455 1_455
O3W K1 O14 98.0(3) . 1_455
O1W K1 O14 51.70(19) . 1_455
C12 K1 O14 120.06(16) 1_455 1_455
O10 K1 C15 123.90(17) . 1_455
O6 K1 C15 85.56(15) 1_455 1_455
O13 K1 C15 74.79(16) . 1_455
O14 K1 C15 71.27(16) 2_567 1_455
O11 K1 C15 21.96(14) 1_455 1_455
O16 K1 C15 124.89(17) 2_567 1_455
O12 K1 C15 122.00(16) 1_455 1_455
O3W K1 C15 115.8(3) . 1_455
O1W K1 C15 72.5(2) . 1_455
C12 K1 C15 102.40(17) 1_455 1_455
O14 K1 C15 21.34(13) 1_455 1_455

loop_
_geom_bond_atom_site_label_1
_geom_bond_atom_site_label_2
_geom_bond_distance
_geom_bond_site_symmetry_2
Mo1 O3 1.900(4) .
Mo1 O2 1.909(4) .
Mo1 O1 2.026(4) .
Mo1 O6 2.093(4) .
Mo1 O8 2.113(4) .
Mo1 N3 2.190(6) .
Mo1 Mo2 2.4921(8) .
Mo1 Mo3 2.4966(7) .
Mo2 O5 1.900(4) .
Mo2 O2 1.916(4) .
Mo2 O1 2.022(4) .
Mo2 O7 2.107(5) .
Mo2 O4 2.112(4) .
Mo2 N1 2.177(6) .
Mo2 Mo3 2.4931(8) .
Mo3 O3 1.915(4) .
Mo3 O5 1.918(4) .
Mo3 O1 2.041(4) .
Mo3 O11 2.099(4) .
Mo3 O9 2.110(4) .
Mo3 N5 2.185(5) .
C1 N2 1.326(9) .
C1 N1 1.332(9) .
C2 C3 1.328(10) .
C2 N1 1.377(8) .
C3 N2 1.357(8) .
C4 N3 1.316(7) .
C4 N4 1.329(9) .
C5 C6 1.338(9) .
C5 N3 1.371(9) .
C6 N4 1.372(9) .
C7 N5 1.342(8) .
C7 N6 1.347(10) .
C8 C9 1.362(9) .
C8 N5 1.365(9) .
C9 N6 1.363(9) .
C10 O13 1.221(8) .
C10 O7 1.278(8) .
C10 C11 1.565(8) .
C10 K1 3.520(7) .
C11 O10 1.214(8) .
C11 O4 1.274(8) .
C11 K1 3.485(8) .
C12 O12 1.210(7) .
C12 O6 1.299(7) .
C12 C13 1.559(9) .
C12 K1 3.175(7) 1_655
C13 O15 1.202(8) .
C13 O8 1.274(7) .
C14 O16 1.215(8) .
C14 O9 1.267(8) .
C14 C15 1.562(10) .
C14 K1 3.397(8) 2_567
C15 O14 1.226(8) .
C15 O11 1.279(8) .
C15 K1 3.360(7) 1_655
C15 K1 3.375(8) 2_567
C16 N7 1.327(14) .
C16 C18 1.333(15) .
C17 N7 1.319(14) .
C17 N8 1.322(13) .
C18 N8 1.339(15) .
O6 K1 2.739(4) 1_655
O10 K1 2.705(5) .
O11 K1 2.876(4) 1_655
O12 K1 2.984(5) 1_655
O13 K1 2.768(5) .
O14 K1 2.858(6) 2_567
O14 K1 3.211(5) 1_655
O16 K1 2.887(6) 2_567
K1 O6 2.739(4) 1_455
K1 O14 2.858(6) 2_567
K1 O11 2.876(4) 1_455
K1 O16 2.887(6) 2_567
K1 O12 2.984(5) 1_455
K1 O3W 2.974(14) .
K1 O1W 3.108(8) .
K1 C12 3.175(7) 1_455
K1 O14 3.211(5) 1_455
K1 C15 3.360(7) 1_455
O2W O2W' 0.846(15) .
